data_1544615
loop_
_publ_author_name
'Kudoh, Y.'
'Kuribayashi, T.'
'Kagi, H.'
'Inoue, T.'

_publ_section_title
;
 Cation vacancy and possible hydrogen positions in hydrous forsterite,
 Mg1.985Si0.993H0.06O4, synthesized at 13.5 GPa and 1300 ?C
;
_journal_name_full 'Journal of Mineralogical and Petrological Sciences'
_journal_page_first 265
_journal_page_last 269
_journal_volume 101
_journal_year 2006
_chemical_formula_sum 'H0.06 Mg1.985 O4 Si0.993'
_chemical_name_common 'hydrous forsterite'
_chemical_name_mineral 'Mg1.985Si0.993H0.06O4 hydrous forsterite'
_space_group_IT_number 62
_space_group_name_H-M_alt 'P b n m'
_symmetry_space_group_name_Hall '-P 2c 2ab'
_symmetry_space_group_name_H-M 'P b n m'
_cell_angle_alpha 90
_cell_angle_beta 90
_cell_angle_gamma 90
_cell_formula_units_Z 4
_cell_length_a 4.756(1)
_cell_length_b 10.208(3)
_cell_length_c 5.988(2)
_cell_volume 290.71(14)
_cod_data_source_file hydrous_forsterite.cif
_cod_data_source_block hydrous_forsterite
_cod_original_formula_sum 'Mg1.985 Si0.993 H0.06 O4'
_cod_database_code 1544615

loop_
_space_group_symop_operation_xyz
'x, y, z'
'-x, -y, -z'
'x+1/2, -y+1/2, -z'
'-x+1/2, y+1/2, z'
'-x, -y, z+1/2'
'x, y, -z+1/2'
'-x+1/2, y+1/2, -z+1/2'
'x+1/2, -y+1/2, z+1/2'

loop_
_atom_site_label
_atom_site_occupancy
_atom_site_fract_x
_atom_site_fract_y
_atom_site_fract_z
_atom_site_adp_type
_atom_site_B_iso_or_equiv
_atom_site_type_symbol
M1 0.9860 0.000000 0.000000 0.000000 Biso 0.481637 Mg
M2 0.9990 0.9916(2) 0.27733(9) 0.250000 Biso 0.526379 Mg
Si 0.9930 0.42620(10) 0.09402(7) 0.250000 Biso 0.368465 Si
O1 1.0 0.7654(4) 0.0913(2) 0.250000 Biso 0.573753 O
O2 1.0 0.2219(4) 0.4478(2) 0.250000 Biso 0.531643 O
O3 1.0 0.2775(4) 0.16290(10) 0.0342(2) Biso 0.586913 O

loop_
_atom_site_aniso_label
_atom_site_aniso_U_11
_atom_site_aniso_U_22
_atom_site_aniso_U_33
_atom_site_aniso_U_12
_atom_site_aniso_U_13
_atom_site_aniso_U_23
M1 0.00780 0.00520 0.00530 -0.00100 0.00000 -0.00070
M2 0.00630 0.00640 0.00730 0.00000 0.00030 0.00000
Si 0.00520 0.00450 0.00430 0.00000 0.00030 0.00000
O1 0.00860 0.00640 0.00680 0.00000 0.00030 0.00000
O2 0.00730 0.00710 0.00580 0.00000 -0.00050 0.00000
O3 0.00850 0.00740 0.00640 0.00110 0.00010 0.00040
